data_1008785
loop_
_publ_author_name
'Guth, H'
'Heger, G'
'Klein, S'
'Treutmann, W'
'Scheringer, C'

_publ_section_title
;
Strukturverfeinerung von Harnstoff mit Neutronenbeugungsdaten bei 60,
123, 293 K und X-N- und X-X (1S2)-Synthesen bei etwa 100 K
;
_journal_coden_ASTM ZEKRDZ
_journal_name_full
;
Zeitschrift fuer Kristallographie (149,1979-)
;
_journal_page_first 237
_journal_page_last 254
_journal_volume 153
_journal_year 1980
_chemical_compound_source 'synthetic from solution'
_chemical_formula_structural 'C O (N H2)2'
_chemical_formula_sum 'C H4 N2 O'
_chemical_name_common Urea
_chemical_name_mineral Urea
_chemical_name_systematic Urea
_space_group_IT_number 113
_symmetry_cell_setting tetragonal
_symmetry_Int_Tables_number 113
_symmetry_space_group_name_Hall 'P -4 2ab'
_symmetry_space_group_name_H-M 'P -4 21 m'
_cell_angle_alpha 90
_cell_angle_beta 90
_cell_angle_gamma 90
_cell_formula_units_Z 2
_cell_length_a 5.645(3)
_cell_length_b 5.645(3)
_cell_length_c 4.704(3)
_cell_volume 149.9
_database_code_amcsd 0010832
_diffrn_ambient_temperature 293
_exptl_crystal_density_diffrn 1.331
_exptl_crystal_density_meas 1.33
_refine_ls_R_factor_all 0.043
_cod_depositor_comments
;
 Correcting the summary chemical formula by changing it from 'H4 N2 O'
 to 'C H4 N2 O'.

 Antanas Vaitkus,
 2018-07-07
;
_cod_original_formula_sum 'C H4 N2 O'
_cod_database_code 1008785

loop_
_space_group_symop_operation_xyz
x,y,z
1/2-x,1/2+y,-z
-x,-y,z
1/2+x,1/2-y,-z
-y,x,-z
1/2+y,1/2+x,z
y,-x,-z
1/2-y,1/2-x,z

loop_
_atom_site_aniso_label
_atom_site_aniso_U_11
_atom_site_aniso_U_12
_atom_site_aniso_U_13
_atom_site_aniso_U_22
_atom_site_aniso_U_23
_atom_site_aniso_U_33
C1 0.0353(6) 0.0006(9) 0. 0.0353(6) 0. 0.0155(5)
O1 0.0506(9) 0.0038(18) 0. 0.0506(9) 0. 0.0160(6)
N1 0.0692(6) -0.0353(7) -0.0003(3) 0.0692(6) -0.0003(3) 0.0251(4)
H1 0.0838(17) -0.0429(2) -0.0071(10) 0.0838(17) -0.0071(10) 0.0478(20)
H2 0.0853(14) -0.0292(25) 0.0041(9) 0.0853(14) 0.0041(9) 0.0267(9)

loop_
_atom_site_label
_atom_site_type_symbol
_atom_site_symmetry_multiplicity
_atom_site_Wyckoff_symbol
_atom_site_fract_x
_atom_site_fract_y
_atom_site_fract_z
_atom_site_occupancy
_atom_site_attached_hydrogens
_atom_site_calc_flag
C1 C4+ 2 c 0. 0.5 0.3328(3) 1. 0 d
O1 O2- 2 c 0. 0.5 0.5976(4) 1. 0 d
N1 N3- 4 e 0.1418(2) 0.6418(2) 0.1830(2) 1. 0 d
H1 H1+ 4 e 0.2527(4) 0.7527(4) 0.2839(8) 1. 0 d
H2 H1+ 4 e 0.1389(5) 0.6389(5) -0.0306(5) 1. 0 d

loop_
_atom_type_symbol
_atom_type_oxidation_number
C4+ 4.000
O2- -2.000
N3- -3.000
H1+ 1.000

loop_
_cod_related_entry_id
_cod_related_entry_database
_cod_related_entry_code
1 AMCSD 0010832
